data_4064800
loop_
_publ_author_name
'Hirano, Masafumi'
'Tatesawa, Shin-ya'
'Yabukami, Minoru'
'Ishihara, Yoko'
'Hara, Yusuke'
'Komine, Nobuyuki'
'Komiya, Sanshiro'

_publ_section_title
;
 Carbon--Hydrogen Bond Cleavage Reaction in Four-Coordinate
 (2,6-Dimethylbenzenethiolato)platinum(II) Complexes. Dramatic
 Acceleration by Thiolato Hydrogen Acceptor
;
_journal_issue 19
_journal_name_full Organometallics
_journal_page_first 5110
_journal_paper_doi 10.1021/om200345h
_journal_volume 30
_journal_year 2011
_chemical_formula_moiety 'C22 H36 P2 Pt S2 '
_chemical_formula_sum 'C22 H36 P2 Pt S2'
_chemical_formula_weight 621.68
_space_group_IT_number 14
_symmetry_cell_setting monoclinic
_symmetry_Int_Tables_number 14
_symmetry_space_group_name_Hall '-P 2yn'
_symmetry_space_group_name_H-M 'P 1 21/n 1'
_cell_angle_alpha 90.0000
_cell_angle_beta 109.82(3)
_cell_angle_gamma 90.0000
_cell_formula_units_Z 4
_cell_length_a 14.180(5)
_cell_length_b 18.499(6)
_cell_length_c 10.098(5)
_cell_measurement_reflns_used 25
_cell_measurement_temperature 200.0
_cell_measurement_theta_max 17.2
_cell_measurement_theta_min 15.1
_cell_volume 2492.0(18)
_computing_cell_refinement WinAFC
_computing_data_collection WinAFC
_computing_data_reduction CrystalStructure
_computing_publication_material 'CrystalStructure 3.8'
_computing_structure_refinement CRYSTALS
_computing_structure_solution SIR92
_diffrn_measured_fraction_theta_full 0.998
_diffrn_measured_fraction_theta_max 0.998
_diffrn_measurement_device_type 'Rigaku AFC7R'
_diffrn_measurement_method \w-2\q
_diffrn_radiation_type 'Mo K\a'
_diffrn_radiation_wavelength 0.71069
_diffrn_reflns_av_R_equivalents 0.027
_diffrn_reflns_limit_h_max 18
_diffrn_reflns_limit_h_min -17
_diffrn_reflns_limit_k_max 24
_diffrn_reflns_limit_k_min 0
_diffrn_reflns_limit_l_max 7
_diffrn_reflns_limit_l_min -13
_diffrn_reflns_number 6904
_diffrn_reflns_theta_full 27.49
_diffrn_reflns_theta_max 27.49
_diffrn_standards_decay_% 0.00
_diffrn_standards_interval_count 0
_diffrn_standards_number 3
_exptl_absorpt_coefficient_mu 5.910
_exptl_absorpt_correction_T_max 0.228
_exptl_absorpt_correction_T_min 0.163
_exptl_absorpt_correction_type psi-scan
_exptl_absorpt_process_details '(North, Phillips & Mathews, 1968)'
_exptl_crystal_colour yellow
_exptl_crystal_density_diffrn 1.657
_exptl_crystal_density_method 'not measured'
_exptl_crystal_description prismatic
_exptl_crystal_F_000 1232.00
_exptl_crystal_size_max 0.65
_exptl_crystal_size_mid 0.25
_exptl_crystal_size_min 0.25
_refine_diff_density_max 1.72
_refine_diff_density_min -4.33
_refine_ls_extinction_method none
_refine_ls_goodness_of_fit_ref 1.196
_refine_ls_hydrogen_treatment refall
_refine_ls_number_parameters 280
_refine_ls_number_reflns 6904
_refine_ls_R_factor_gt 0.0367
_refine_ls_shift/su_max 0.0000
_refine_ls_structure_factor_coef Fsqd
_refine_ls_weighting_details 'w = 1/[0.0010Fo^2^ + 3.0000\s(Fo^2^) + 0.5000]/(4Fo^2^)'
_refine_ls_weighting_scheme calc
_refine_ls_wR_factor_ref 0.1107
_reflns_number_gt 6254
_reflns_number_total 5714
_reflns_threshold_expression F^2^>2.0\s(F^2^)
_cod_data_source_file om200345h_si_003.cif
_cod_data_source_block '_compound-4a'
_cod_original_cell_volume 2491.8(17)
_cod_original_formula_sum 'C22 H36 P2 Pt S2 '
_cod_database_code 4064800

loop_
_symmetry_equiv_pos_site_id
_symmetry_equiv_pos_as_xyz
1 +X,+Y,+Z
2 1/2-X,1/2+Y,1/2-Z
3 -X,-Y,-Z
4 1/2+X,1/2-Y,1/2+Z

loop_
_atom_site_label
_atom_site_type_symbol
_atom_site_fract_x
_atom_site_fract_y
_atom_site_fract_z
_atom_site_U_iso_or_equiv
_atom_site_adp_type
_atom_site_occupancy
_atom_site_symmetry_multiplicity
_atom_site_calc_flag
_atom_site_refinement_flags
Pt(1) Pt 0.194320(10) 0.480960(10) -0.02752(2) 0.02567(5) Uani 1.00 1 d .
S(1) S 0.15764(11) 0.36589(8) -0.12620(16) 0.0407(3) Uani 1.00 1 d .
S(2) S 0.21007(11) 0.59941(7) 0.06231(14) 0.0364(3) Uani 1.00 1 d .
P(1) P 0.22684(11) 0.53538(8) -0.21421(15) 0.0329(3) Uani 1.00 1 d .
P(2) P 0.15632(10) 0.43513(7) 0.16099(14) 0.0307(3) Uani 1.00 1 d .
C(1) C 0.2366(4) 0.3356(2) -0.2181(5) 0.0362(14) Uani 1.00 1 d .
C(2) C 0.1911(4) 0.3044(2) -0.3519(5) 0.0407(15) Uani 1.00 1 d .
C(3) C 0.2505(5) 0.2784(3) -0.4258(6) 0.0499(18) Uani 1.00 1 d .
C(4) C 0.3541(5) 0.2835(3) -0.3702(7) 0.054(2) Uani 1.00 1 d .
C(5) C 0.3982(4) 0.3111(3) -0.2386(6) 0.0473(17) Uani 1.00 1 d .
C(6) C 0.3421(4) 0.3373(2) -0.1587(6) 0.0383(14) Uani 1.00 1 d .
C(7) C 0.0783(5) 0.3003(4) -0.4170(7) 0.066(2) Uani 1.00 1 d .
C(8) C 0.3950(4) 0.3654(3) -0.0132(6) 0.0489(17) Uani 1.00 1 d .
C(9) C 0.2882(4) 0.6113(2) 0.2407(5) 0.0360(14) Uani 1.00 1 d .
C(10) C 0.3845(4) 0.5812(2) 0.2983(5) 0.0368(14) Uani 1.00 1 d .
C(11) C 0.4437(5) 0.5977(4) 0.4345(6) 0.056(2) Uani 1.00 1 d .
C(12) C 0.4091(6) 0.6464(4) 0.5140(7) 0.063(2) Uani 1.00 1 d .
C(13) C 0.3159(5) 0.6762(3) 0.4591(7) 0.054(2) Uani 1.00 1 d .
C(14) C 0.2539(5) 0.6605(3) 0.3225(6) 0.0457(17) Uani 1.00 1 d .
C(15) C 0.4290(4) 0.5329(3) 0.2159(6) 0.0487(18) Uani 1.00 1 d .
C(16) C 0.1530(5) 0.6962(3) 0.2643(7) 0.060(2) Uani 1.00 1 d .
C(17) C 0.2293(7) 0.4862(3) -0.3678(7) 0.063(2) Uani 1.00 1 d .
C(18) C 0.3473(4) 0.5826(4) -0.1657(7) 0.062(2) Uani 1.00 1 d .
C(19) C 0.1399(4) 0.6068(3) -0.2916(6) 0.0507(18) Uani 1.00 1 d .
C(20) C 0.2658(4) 0.4103(3) 0.3050(6) 0.0524(18) Uani 1.00 1 d .
C(21) C 0.0920(4) 0.4950(3) 0.2421(6) 0.0422(16) Uani 1.00 1 d .
C(22) C 0.0778(4) 0.3545(3) 0.1309(6) 0.0484(18) Uani 1.00 1 d .
H(1) H 0.2199 0.2568 -0.5155 0.060 Uiso 1.00 1 c R
H(2) H 0.3941 0.2675 -0.4233 0.070 Uiso 1.00 1 c R
H(3) H 0.4693 0.3135 -0.2001 0.058 Uiso 1.00 1 c R
H(4) H 0.0558 0.2559 -0.3909 0.073 Uiso 1.00 1 c R
H(5) H 0.0586 0.3030 -0.5166 0.073 Uiso 1.00 1 c R
H(6) H 0.0496 0.3394 -0.3830 0.073 Uiso 1.00 1 c R
H(7) H 0.4060 0.4159 -0.0175 0.054 Uiso 1.00 1 c R
H(8) H 0.4575 0.3415 0.0273 0.054 Uiso 1.00 1 c R
H(9) H 0.3542 0.3569 0.0429 0.054 Uiso 1.00 1 c R
H(10) H 0.5083 0.5765 0.4729 0.066 Uiso 1.00 1 c R
H(11) H 0.4507 0.6572 0.6076 0.076 Uiso 1.00 1 c R
H(12) H 0.2939 0.7093 0.5143 0.069 Uiso 1.00 1 c R
H(13) H 0.4122 0.4840 0.2267 0.057 Uiso 1.00 1 c R
H(14) H 0.4998 0.5382 0.2493 0.057 Uiso 1.00 1 c R
H(15) H 0.4031 0.5458 0.1192 0.057 Uiso 1.00 1 c R
H(16) H 0.1600 0.7408 0.2220 0.077 Uiso 1.00 1 c R
H(17) H 0.1265 0.7047 0.3376 0.077 Uiso 1.00 1 c R
H(18) H 0.1088 0.6655 0.1954 0.077 Uiso 1.00 1 c R
H(19) H 0.2951 0.4688 -0.3528 0.080 Uiso 1.00 1 c R
H(20) H 0.2092 0.5169 -0.4480 0.080 Uiso 1.00 1 c R
H(21) H 0.1843 0.4466 -0.3828 0.080 Uiso 1.00 1 c R
H(22) H 0.3389 0.6313 -0.1422 0.076 Uiso 1.00 1 c R
H(23) H 0.3720 0.5815 -0.2421 0.077 Uiso 1.00 1 c R
H(24) H 0.3936 0.5591 -0.0866 0.076 Uiso 1.00 1 c R
H(25) H 0.0844 0.5870 -0.3646 0.061 Uiso 1.00 1 c R
H(26) H 0.1710 0.6428 -0.3296 0.061 Uiso 1.00 1 c R
H(27) H 0.1173 0.6277 -0.2218 0.061 Uiso 1.00 1 c R
H(28) H 0.2822 0.3613 0.2948 0.064 Uiso 1.00 1 c R
H(29) H 0.2532 0.4159 0.3910 0.064 Uiso 1.00 1 c R
H(30) H 0.3201 0.4405 0.3055 0.064 Uiso 1.00 1 c R
H(31) H 0.1396 0.5216 0.3149 0.053 Uiso 1.00 1 c R
H(32) H 0.0503 0.4681 0.2805 0.053 Uiso 1.00 1 c R
H(33) H 0.0520 0.5274 0.1727 0.053 Uiso 1.00 1 c R
H(34) H 0.0095 0.3687 0.1032 0.062 Uiso 1.00 1 c R
H(35) H 0.0947 0.3271 0.2153 0.062 Uiso 1.00 1 c R
H(36) H 0.0881 0.3260 0.0587 0.062 Uiso 1.00 1 c R

loop_
_atom_site_aniso_label
_atom_site_aniso_U_11
_atom_site_aniso_U_22
_atom_site_aniso_U_33
_atom_site_aniso_U_12
_atom_site_aniso_U_13
_atom_site_aniso_U_23
Pt(1) 0.02626(11) 0.02663(12) 0.02295(12) 0.00088(7) 0.00682(8) 0.00076(7)
S(1) 0.0428(7) 0.0369(7) 0.0466(8) -0.0110(6) 0.0206(6) -0.0119(6)
S(2) 0.0479(7) 0.0290(6) 0.0314(6) 0.0024(5) 0.0121(6) -0.0006(5)
P(1) 0.0381(7) 0.0345(6) 0.0269(6) 0.0030(5) 0.0121(5) 0.0034(5)
P(2) 0.0292(6) 0.0346(6) 0.0279(6) -0.0002(5) 0.0092(5) 0.0034(5)
C(1) 0.047(3) 0.024(2) 0.039(2) -0.000(2) 0.016(2) -0.001(2)
C(2) 0.056(3) 0.026(2) 0.036(2) -0.001(2) 0.010(2) -0.002(2)
C(3) 0.083(4) 0.029(2) 0.039(3) -0.001(3) 0.021(3) -0.002(2)
C(4) 0.078(4) 0.038(3) 0.060(4) 0.007(3) 0.041(3) 0.000(3)
C(5) 0.048(3) 0.038(3) 0.060(3) 0.009(2) 0.022(3) 0.006(2)
C(6) 0.042(3) 0.031(2) 0.039(3) 0.005(2) 0.010(2) 0.001(2)
C(7) 0.062(4) 0.068(4) 0.052(4) -0.008(3) -0.002(3) -0.022(3)
C(8) 0.037(3) 0.050(3) 0.049(3) 0.005(2) 0.000(2) -0.002(2)
C(9) 0.050(3) 0.028(2) 0.034(2) -0.013(2) 0.019(2) -0.009(2)
C(10) 0.040(2) 0.035(2) 0.034(2) -0.012(2) 0.011(2) -0.003(2)
C(11) 0.054(3) 0.073(4) 0.037(3) -0.026(3) 0.011(3) -0.003(3)
C(12) 0.077(5) 0.074(5) 0.040(3) -0.036(4) 0.023(3) -0.019(3)
C(13) 0.080(4) 0.043(3) 0.049(3) -0.024(3) 0.035(3) -0.018(2)
C(14) 0.068(4) 0.033(2) 0.045(3) -0.013(2) 0.031(3) -0.010(2)
C(15) 0.034(3) 0.064(4) 0.044(3) -0.004(2) 0.008(2) -0.001(3)
C(16) 0.091(5) 0.036(3) 0.066(4) 0.007(3) 0.044(4) -0.005(3)
C(17) 0.111(7) 0.047(3) 0.042(3) 0.003(3) 0.040(4) 0.001(2)
C(18) 0.053(3) 0.082(5) 0.055(4) -0.014(3) 0.026(3) 0.010(3)
C(19) 0.052(3) 0.057(3) 0.044(3) 0.013(3) 0.017(2) 0.015(3)
C(20) 0.051(3) 0.064(4) 0.045(3) 0.014(3) 0.019(2) 0.023(3)
C(21) 0.047(3) 0.043(3) 0.043(3) -0.002(2) 0.024(2) 0.001(2)
C(22) 0.054(3) 0.048(3) 0.052(3) -0.016(2) 0.030(3) -0.001(2)

loop_
_atom_type_symbol
_atom_type_description
_atom_type_scat_dispersion_real
_atom_type_scat_dispersion_imag
_atom_type_scat_source
C C 0.003 0.002
;
International Tables for Crystallography
(1992, Vol. C, Tables 4.2.6.8 and 6.1.1.4)
;
H H 0.000 0.000
;
International Tables for Crystallography
(1992, Vol. C, Table 6.1.1.4)
;
P P 0.102 0.094
;
International Tables for Crystallography
(1992, Vol. C, Tables 4.2.6.8 and 6.1.1.4)
;
Pt Pt -1.703 8.390
;
International Tables for Crystallography
(1992, Vol. C, Tables 4.2.6.8 and 6.1.1.4)
;
S S 0.125 0.123
;
International Tables for Crystallography
(1992, Vol. C, Tables 4.2.6.8 and 6.1.1.4)
;

loop_
_geom_angle_atom_site_label_1
_geom_angle_atom_site_label_2
_geom_angle_atom_site_label_3
_geom_angle
_geom_angle_publ_flag
S(1) Pt(1) S(2) 173.01(5) yes
S(1) Pt(1) P(1) 97.24(5) yes
S(1) Pt(1) P(2) 86.36(5) yes
S(2) Pt(1) P(1) 83.68(5) yes
S(2) Pt(1) P(2) 92.43(5) yes
P(1) Pt(1) P(2) 175.53(5) yes
Pt(1) S(1) C(1) 115.06(18) yes
Pt(1) S(2) C(9) 116.78(17) yes
Pt(1) P(1) C(17) 123.1(2) yes
Pt(1) P(1) C(18) 114.5(2) yes
Pt(1) P(1) C(19) 112.2(2) yes
C(17) P(1) C(18) 100.5(4) yes
C(17) P(1) C(19) 101.9(3) yes
C(18) P(1) C(19) 101.9(3) yes
Pt(1) P(2) C(20) 112.6(2) yes
Pt(1) P(2) C(21) 116.5(2) yes
Pt(1) P(2) C(22) 117.6(2) yes
C(20) P(2) C(21) 102.8(3) yes
C(20) P(2) C(22) 103.7(2) yes
C(21) P(2) C(22) 101.8(3) yes
S(1) C(1) C(2) 117.9(4) yes
S(1) C(1) C(6) 122.5(4) yes
C(2) C(1) C(6) 119.5(6) yes
C(1) C(2) C(3) 119.6(5) yes
C(1) C(2) C(7) 120.7(6) yes
C(3) C(2) C(7) 119.7(5) yes
C(2) C(3) C(4) 120.8(5) yes
C(3) C(4) C(5) 119.6(7) yes
C(4) C(5) C(6) 122.0(6) yes
C(1) C(6) C(5) 118.4(5) yes
C(1) C(6) C(8) 122.1(5) yes
C(5) C(6) C(8) 119.5(5) yes
S(2) C(9) C(10) 123.6(4) yes
S(2) C(9) C(14) 116.7(4) yes
C(10) C(9) C(14) 119.3(4) yes
C(9) C(10) C(11) 120.2(5) yes
C(9) C(10) C(15) 122.7(4) yes
C(11) C(10) C(15) 117.1(5) yes
C(10) C(11) C(12) 120.0(6) yes
C(11) C(12) C(13) 120.4(5) yes
C(12) C(13) C(14) 121.2(7) yes
C(9) C(14) C(13) 119.0(6) yes
C(9) C(14) C(16) 121.5(5) yes
C(13) C(14) C(16) 119.6(6) yes
C(2) C(3) H(1) 119.7 no
C(4) C(3) H(1) 119.5 no
C(3) C(4) H(2) 120.2 no
C(5) C(4) H(2) 120.3 no
C(4) C(5) H(3) 119.3 no
C(6) C(5) H(3) 118.7 no
C(2) C(7) H(4) 109.2 no
C(2) C(7) H(5) 110.2 no
C(2) C(7) H(6) 108.9 no
H(4) C(7) H(5) 109.5 no
H(4) C(7) H(6) 109.5 no
H(5) C(7) H(6) 109.5 no
C(6) C(8) H(7) 109.4 no
C(6) C(8) H(8) 110.2 no
C(6) C(8) H(9) 108.8 no
H(7) C(8) H(8) 109.5 no
H(7) C(8) H(9) 109.5 no
H(8) C(8) H(9) 109.5 no
C(10) C(11) H(10) 119.5 no
C(12) C(11) H(10) 120.5 no
C(11) C(12) H(11) 119.0 no
C(13) C(12) H(11) 120.6 no
C(12) C(13) H(12) 119.2 no
C(14) C(13) H(12) 119.6 no
C(10) C(15) H(13) 109.5 no
C(10) C(15) H(14) 109.5 no
C(10) C(15) H(15) 109.4 no
H(13) C(15) H(14) 109.5 no
H(13) C(15) H(15) 109.5 no
H(14) C(15) H(15) 109.5 no
C(14) C(16) H(16) 109.1 no
C(14) C(16) H(17) 110.1 no
C(14) C(16) H(18) 109.2 no
H(16) C(16) H(17) 109.5 no
H(16) C(16) H(18) 109.5 no
H(17) C(16) H(18) 109.5 no
P(1) C(17) H(19) 109.7 no
P(1) C(17) H(20) 110.1 no
P(1) C(17) H(21) 108.5 no
H(19) C(17) H(20) 109.5 no
H(19) C(17) H(21) 109.5 no
H(20) C(17) H(21) 109.5 no
P(1) C(18) H(22) 109.6 no
P(1) C(18) H(23) 109.9 no
P(1) C(18) H(24) 108.9 no
H(22) C(18) H(23) 109.5 no
H(22) C(18) H(24) 109.5 no
H(23) C(18) H(24) 109.5 no
P(1) C(19) H(25) 108.7 no
P(1) C(19) H(26) 110.3 no
P(1) C(19) H(27) 109.4 no
H(25) C(19) H(26) 109.5 no
H(25) C(19) H(27) 109.5 no
H(26) C(19) H(27) 109.5 no
P(2) C(20) H(28) 109.5 no
P(2) C(20) H(29) 109.5 no
P(2) C(20) H(30) 109.3 no
H(28) C(20) H(29) 109.5 no
H(28) C(20) H(30) 109.5 no
H(29) C(20) H(30) 109.5 no
P(2) C(21) H(31) 109.5 no
P(2) C(21) H(32) 110.2 no
P(2) C(21) H(33) 108.7 no
H(31) C(21) H(32) 109.5 no
H(31) C(21) H(33) 109.5 no
H(32) C(21) H(33) 109.5 no
P(2) C(22) H(34) 109.1 no
P(2) C(22) H(35) 109.5 no
P(2) C(22) H(36) 109.8 no
H(34) C(22) H(35) 109.5 no
H(34) C(22) H(36) 109.5 no
H(35) C(22) H(36) 109.5 no

loop_
_geom_bond_atom_site_label_1
_geom_bond_atom_site_label_2
_geom_bond_distance
_geom_bond_publ_flag
Pt(1) S(1) 2.3331(14) yes
Pt(1) S(2) 2.3531(13) yes
Pt(1) P(1) 2.3171(16) yes
Pt(1) P(2) 2.3082(15) yes
S(1) C(1) 1.770(7) yes
S(2) C(9) 1.779(5) yes
P(1) C(17) 1.808(8) yes
P(1) C(18) 1.831(7) yes
P(1) C(19) 1.795(6) yes
P(2) C(20) 1.790(5) yes
P(2) C(21) 1.799(7) yes
P(2) C(22) 1.824(6) yes
C(1) C(2) 1.409(7) yes
C(1) C(6) 1.410(8) yes
C(2) C(3) 1.386(10) yes
C(2) C(7) 1.511(8) yes
C(3) C(4) 1.387(10) yes
C(4) C(5) 1.362(8) yes
C(5) C(6) 1.399(10) yes
C(6) C(8) 1.497(7) yes
C(9) C(10) 1.405(7) yes
C(9) C(14) 1.421(9) yes
C(10) C(11) 1.381(7) yes
C(10) C(15) 1.498(9) yes
C(11) C(12) 1.402(11) yes
C(12) C(13) 1.364(10) yes
C(13) C(14) 1.392(8) yes
C(14) C(16) 1.503(9) yes
C(3) H(1) 0.950 no
C(4) H(2) 0.950 no
C(5) H(3) 0.950 no
C(7) H(4) 0.950 no
C(7) H(5) 0.950 no
C(7) H(6) 0.950 no
C(8) H(7) 0.950 no
C(8) H(8) 0.950 no
C(8) H(9) 0.950 no
C(11) H(10) 0.950 no
C(12) H(11) 0.950 no
C(13) H(12) 0.950 no
C(15) H(13) 0.950 no
C(15) H(14) 0.950 no
C(15) H(15) 0.950 no
C(16) H(16) 0.950 no
C(16) H(17) 0.950 no
C(16) H(18) 0.950 no
C(17) H(19) 0.950 no
C(17) H(20) 0.950 no
C(17) H(21) 0.950 no
C(18) H(22) 0.950 no
C(18) H(23) 0.950 no
C(18) H(24) 0.950 no
C(19) H(25) 0.950 no
C(19) H(26) 0.950 no
C(19) H(27) 0.950 no
C(20) H(28) 0.950 no
C(20) H(29) 0.950 no
C(20) H(30) 0.950 no
C(21) H(31) 0.950 no
C(21) H(32) 0.950 no
C(21) H(33) 0.950 no
C(22) H(34) 0.950 no
C(22) H(35) 0.950 no
C(22) H(36) 0.950 no

loop_
_geom_contact_atom_site_label_1
_geom_contact_atom_site_label_2
_geom_contact_distance
_geom_contact_site_symmetry_2
Pt(1) C(1) 3.475(5) .
Pt(1) C(8) 3.523(6) .
Pt(1) C(9) 3.532(5) .
Pt(1) C(15) 3.534(5) .
Pt(1) C(18) 3.498(8) .
Pt(1) C(19) 3.425(6) .
Pt(1) C(20) 3.421(6) .
Pt(1) C(21) 3.502(7) .
Pt(1) C(22) 3.543(7) .
S(1) P(1) 3.489(2) .
S(1) P(2) 3.176(2) .
S(1) C(2) 2.730(6) .
S(1) C(6) 2.794(6) .
S(1) C(7) 3.020(7) .
S(1) C(8) 3.166(6) .
S(1) C(22) 3.171(8) .
S(2) P(1) 3.115(2) .
S(2) P(2) 3.3652(19) .
S(2) C(10) 2.812(4) .
S(2) C(14) 2.731(6) .
S(2) C(15) 3.208(6) .
S(2) C(16) 3.023(8) .
S(2) C(18) 3.496(8) .
S(2) C(19) 3.372(6) .
S(2) C(21) 3.448(7) .
P(1) S(1) 3.489(2) .
P(1) S(2) 3.115(2) .
P(2) S(1) 3.176(2) .
P(2) S(2) 3.3652(19) .
C(1) Pt(1) 3.475(5) .
C(1) C(3) 2.416(9) .
C(1) C(4) 2.793(10) .
C(1) C(5) 2.413(9) .
C(1) C(7) 2.538(7) .
C(1) C(8) 2.545(7) .
C(1) C(17) 3.155(8) .
C(2) S(1) 2.730(6) .
C(2) C(4) 2.411(10) .
C(2) C(5) 2.770(8) .
C(2) C(6) 2.435(7) .
C(2) C(17) 3.420(8) .
C(3) C(1) 2.416(9) .
C(3) C(5) 2.375(8) .
C(3) C(6) 2.788(7) .
C(3) C(7) 2.505(11) .
C(4) C(1) 2.793(10) .
C(4) C(2) 2.411(10) .
C(4) C(6) 2.415(10) .
C(5) C(1) 2.413(9) .
C(5) C(2) 2.770(8) .
C(5) C(3) 2.375(8) .
C(5) C(8) 2.502(9) .
C(6) S(1) 2.794(6) .
C(6) C(2) 2.435(7) .
C(6) C(3) 2.788(7) .
C(6) C(4) 2.415(10) .
C(6) C(17) 3.509(8) .
C(7) S(1) 3.020(7) .
C(7) C(1) 2.538(7) .
C(7) C(3) 2.505(11) .
C(8) Pt(1) 3.523(6) .
C(8) S(1) 3.166(6) .
C(8) C(1) 2.545(7) .
C(8) C(5) 2.502(9) .
C(9) Pt(1) 3.532(5) .
C(9) C(11) 2.415(7) .
C(9) C(12) 2.788(8) .
C(9) C(13) 2.423(8) .
C(9) C(15) 2.548(9) .
C(9) C(16) 2.550(9) .
C(9) C(21) 3.521(9) .
C(10) S(2) 2.812(4) .
C(10) C(12) 2.410(9) .
C(10) C(13) 2.782(10) .
C(10) C(14) 2.438(9) .
C(10) C(20) 3.593(8) .
C(11) C(9) 2.415(7) .
C(11) C(13) 2.400(11) .
C(11) C(14) 2.794(9) .
C(11) C(15) 2.458(9) .
C(12) C(9) 2.788(8) .
C(12) C(10) 2.410(9) .
C(12) C(14) 2.401(8) .
C(13) C(9) 2.423(8) .
C(13) C(10) 2.782(10) .
C(13) C(11) 2.400(11) .
C(13) C(16) 2.502(9) .
C(14) S(2) 2.731(6) .
C(14) C(10) 2.438(9) .
C(14) C(11) 2.794(9) .
C(14) C(12) 2.401(8) .
C(15) Pt(1) 3.534(5) .
C(15) S(2) 3.208(6) .
C(15) C(9) 2.548(9) .
C(15) C(11) 2.458(9) .
C(15) C(20) 3.566(10) .
C(16) S(2) 3.023(8) .
C(16) C(9) 2.550(9) .
C(16) C(13) 2.502(9) .
C(17) C(1) 3.155(8) .
C(17) C(2) 3.420(8) .
C(17) C(6) 3.509(8) .
C(17) C(18) 2.797(9) .
C(17) C(19) 2.799(10) .
C(18) Pt(1) 3.498(8) .
C(18) S(2) 3.496(8) .
C(18) C(17) 2.797(9) .
C(18) C(19) 2.816(8) .
C(19) Pt(1) 3.425(6) .
C(19) S(2) 3.372(6) .
C(19) C(17) 2.799(10) .
C(19) C(18) 2.816(8) .
C(20) Pt(1) 3.421(6) .
C(20) C(10) 3.593(8) .
C(20) C(15) 3.566(10) .
C(20) C(21) 2.806(9) .
C(20) C(22) 2.843(8) .
C(21) Pt(1) 3.502(7) .
C(21) S(2) 3.448(7) .
C(21) C(9) 3.521(9) .
C(21) C(20) 2.806(9) .
C(21) C(22) 2.811(8) .
C(22) Pt(1) 3.543(7) .
C(22) S(1) 3.171(8) .
C(22) C(20) 2.843(8) .
C(22) C(21) 2.811(8) .
Pt(1) H(7) 3.204 .
Pt(1) H(9) 3.134 .
Pt(1) H(13) 3.280 .
Pt(1) H(15) 3.069 .
Pt(1) H(21) 3.598 .
Pt(1) H(24) 3.403 .
Pt(1) H(27) 3.311 .
Pt(1) H(30) 3.314 .
Pt(1) H(33) 3.415 .
Pt(1) H(33) 3.302 3_565
Pt(1) H(36) 3.485 .
S(1) H(4) 3.279 .
S(1) H(6) 2.572 .
S(1) H(7) 3.442 .
S(1) H(9) 2.736 .
S(1) H(12) 3.100 2_545
S(1) H(21) 3.122 .
S(1) H(33) 3.466 3_565
S(1) H(36) 2.501 .
S(2) H(1) 3.163 2_554
S(2) H(2) 3.523 2_554
S(2) H(13) 3.507 .
S(2) H(15) 2.781 .
S(2) H(16) 3.275 .
S(2) H(18) 2.583 .
S(2) H(22) 3.242 .
S(2) H(24) 3.499 .
S(2) H(27) 2.771 .
S(2) H(31) 3.362 .
S(2) H(33) 3.120 .
S(2) H(34) 3.050 3_565
P(1) H(7) 3.445 .
P(1) H(15) 3.451 .
P(1) H(19) 2.309 .
P(1) H(20) 2.314 .
P(1) H(21) 2.294 .
P(1) H(22) 2.329 .
P(1) H(23) 2.332 .
P(1) H(24) 2.320 .
P(1) H(25) 2.285 .
P(1) H(26) 2.304 .
P(1) H(27) 2.293 .
P(2) H(13) 3.576 .
P(2) H(28) 2.290 .
P(2) H(29) 2.291 .
P(2) H(30) 2.288 .
P(2) H(31) 2.298 .
P(2) H(32) 2.306 .
P(2) H(33) 2.287 .
P(2) H(34) 2.316 .
P(2) H(35) 2.321 .
P(2) H(36) 2.325 .
C(1) H(1) 3.274 .
C(1) H(3) 3.268 .
C(1) H(4) 2.960 .
C(1) H(5) 3.265 .
C(1) H(6) 2.610 .
C(1) H(7) 2.963 .
C(1) H(8) 3.271 .
C(1) H(9) 2.627 .
C(1) H(12) 3.238 2_545
C(1) H(19) 3.062 .
C(1) H(21) 2.587 .
C(2) H(1) 2.031 .
C(2) H(2) 3.267 .
C(2) H(4) 2.032 .
C(2) H(5) 2.044 .
C(2) H(6) 2.029 .
C(2) H(19) 3.382 .
C(2) H(21) 2.648 .
C(2) H(22) 3.227 2_544
C(3) H(2) 2.038 .
C(3) H(3) 3.232 .
C(3) H(4) 2.929 .
C(3) H(5) 2.599 .
C(3) H(6) 3.225 .
C(3) H(21) 3.320 .
C(3) H(22) 3.174 2_544
C(3) H(26) 3.498 2_544
C(3) H(27) 3.409 2_544
C(3) H(28) 3.372 1_554
C(3) H(29) 3.153 1_554
C(4) H(1) 2.031 .
C(4) H(3) 2.006 .
C(4) H(10) 3.599 3_665
C(4) H(16) 3.578 2_544
C(4) H(19) 3.546 .
C(4) H(26) 3.386 2_544
C(4) H(27) 3.014 2_544
C(4) H(28) 3.494 1_554
C(4) H(29) 3.394 1_554
C(5) H(1) 3.229 .
C(5) H(2) 2.015 .
C(5) H(5) 3.345 4_555
C(5) H(7) 2.930 .
C(5) H(8) 2.588 .
C(5) H(9) 3.223 .
C(5) H(14) 3.159 3_665
C(5) H(19) 3.292 .
C(5) H(26) 3.404 2_544
C(5) H(27) 3.414 2_544
C(6) H(2) 3.270 .
C(6) H(3) 2.034 .
C(6) H(7) 2.022 .
C(6) H(8) 2.032 .
C(6) H(9) 2.016 .
C(6) H(14) 3.544 3_665
C(6) H(19) 3.052 .
C(6) H(21) 3.283 .
C(7) H(1) 2.650 .
C(7) H(3) 3.464 4_454
C(7) H(8) 3.078 4_454
C(7) H(17) 3.266 3_565
C(7) H(21) 3.058 .
C(7) H(22) 3.320 2_544
C(7) H(25) 3.330 3_564
C(8) H(3) 2.634 .
C(8) H(4) 3.138 4_555
C(8) H(13) 3.217 .
C(8) H(15) 3.583 .
C(8) H(17) 3.527 2_545
C(8) H(22) 3.562 3_665
C(8) H(23) 3.571 3_665
C(8) H(24) 3.146 3_665
C(9) H(1) 3.500 2_554
C(9) H(10) 3.270 .
C(9) H(12) 3.283 .
C(9) H(13) 2.970 .
C(9) H(14) 3.265 .
C(9) H(15) 2.642 .
C(9) H(16) 2.974 .
C(9) H(17) 3.274 .
C(9) H(18) 2.626 .
C(9) H(30) 3.229 .
C(9) H(31) 2.971 .
C(9) H(33) 3.540 .
C(10) H(3) 3.236 3_665
C(10) H(10) 2.025 .
C(10) H(11) 3.260 .
C(10) H(13) 2.025 .
C(10) H(14) 2.025 .
C(10) H(15) 2.023 .
C(10) H(30) 2.768 .
C(11) H(2) 3.421 3_665
C(11) H(3) 3.435 3_665
C(11) H(10) 3.360 3_666
C(11) H(11) 2.040 .
C(11) H(12) 3.254 .
C(11) H(13) 2.896 .
C(11) H(14) 2.519 .
C(11) H(15) 3.185 .
C(11) H(30) 3.418 .
C(11) H(30) 3.556 3_666
C(12) H(2) 3.591 3_665
C(12) H(10) 2.055 .
C(12) H(12) 2.007 .
C(12) H(23) 2.943 1_556
C(12) H(36) 3.404 2_555
C(13) H(10) 3.257 .
C(13) H(11) 2.020 .
C(13) H(16) 2.908 .
C(13) H(17) 2.601 .
C(13) H(18) 3.233 .
C(13) H(20) 3.581 1_556
C(13) H(23) 3.343 1_556
C(13) H(26) 3.483 1_556
C(13) H(36) 3.119 2_555
C(14) H(11) 3.261 .
C(14) H(12) 2.036 .
C(14) H(16) 2.024 .
C(14) H(17) 2.036 .
C(14) H(18) 2.024 .
C(14) H(31) 3.024 .
C(15) H(3) 3.215 3_665
C(15) H(7) 3.135 .
C(15) H(10) 2.583 .
C(15) H(10) 3.587 3_666
C(15) H(23) 3.465 3_665
C(15) H(24) 2.963 .
C(15) H(30) 2.659 .
C(16) H(2) 3.533 2_554
C(16) H(6) 3.530 3_565
C(16) H(9) 3.575 2_555
C(16) H(12) 2.647 .
C(16) H(28) 3.302 2_555
C(16) H(31) 3.285 .
C(16) H(33) 3.428 .
C(17) H(22) 3.522 .
C(17) H(23) 2.659 .
C(17) H(24) 3.290 .
C(17) H(25) 2.783 .
C(17) H(26) 3.072 .
C(17) H(29) 2.881 1_554
C(17) H(31) 3.090 1_554
C(18) H(4) 3.458 2_554
C(18) H(7) 3.406 .
C(18) H(7) 3.357 3_665
C(18) H(8) 2.994 3_665
C(18) H(11) 3.401 1_554
C(18) H(14) 3.413 3_665
C(18) H(15) 2.796 .
C(18) H(19) 2.757 .
C(18) H(20) 3.107 .
C(18) H(25) 3.586 .
C(18) H(26) 2.724 .
C(18) H(27) 3.225 .
C(19) H(5) 3.281 3_564
C(19) H(19) 3.559 .
C(19) H(20) 2.698 .
C(19) H(21) 3.228 .
C(19) H(22) 2.750 .
C(19) H(23) 3.192 .
C(19) H(32) 3.067 3_565
C(19) H(34) 3.323 3_565
C(20) H(1) 3.546 1_556
C(20) H(9) 3.435 .
C(20) H(10) 3.237 3_666
C(20) H(13) 2.812 .
C(20) H(16) 3.348 2_545
C(20) H(19) 3.509 1_556
C(20) H(20) 3.480 1_556
C(20) H(31) 2.752 .
C(20) H(32) 3.167 .
C(20) H(33) 3.595 .
C(20) H(34) 3.596 .
C(20) H(35) 2.754 .
C(20) H(36) 3.274 .
C(21) H(18) 3.210 .
C(21) H(20) 3.031 1_556
C(21) H(25) 3.490 3_565
C(21) H(28) 3.564 .
C(21) H(29) 2.701 .
C(21) H(30) 3.238 .
C(21) H(34) 2.772 .
C(21) H(35) 3.119 .
C(22) H(2) 3.349 4_455
C(22) H(18) 3.476 3_565
C(22) H(27) 3.213 3_565
C(22) H(28) 2.811 .
C(22) H(29) 3.154 .
C(22) H(31) 3.560 .
C(22) H(32) 2.692 .
C(22) H(33) 3.263 .
H(1) S(2) 3.163 2_544
H(1) C(1) 3.274 .
H(1) C(2) 2.031 .
H(1) C(4) 2.031 .
H(1) C(5) 3.229 .
H(1) C(7) 2.650 .
H(1) C(9) 3.500 2_544
H(1) C(20) 3.546 1_554
H(1) H(2) 2.333 .
H(1) H(4) 2.998 .
H(1) H(5) 2.438 .
H(1) H(6) 3.485 .
H(1) H(16) 3.122 2_544
H(1) H(22) 3.085 2_544
H(1) H(28) 3.055 1_554
H(1) H(29) 3.176 1_554
H(1) H(35) 2.994 1_554
H(2) S(2) 3.523 2_544
H(2) C(2) 3.267 .
H(2) C(3) 2.038 .
H(2) C(5) 2.015 .
H(2) C(6) 3.270 .
H(2) C(11) 3.421 3_665
H(2) C(12) 3.591 3_665
H(2) C(16) 3.533 2_544
H(2) C(22) 3.349 4_554
H(2) H(1) 2.333 .
H(2) H(3) 2.305 .
H(2) H(10) 3.312 3_665
H(2) H(16) 2.891 2_544
H(2) H(18) 3.322 2_544
H(2) H(27) 3.003 2_544
H(2) H(28) 3.251 1_554
H(2) H(29) 3.536 1_554
H(2) H(34) 2.966 4_554
H(2) H(35) 3.227 4_554
H(2) H(36) 3.305 4_554
H(3) C(1) 3.268 .
H(3) C(3) 3.232 .
H(3) C(4) 2.006 .
H(3) C(6) 2.034 .
H(3) C(7) 3.464 4_555
H(3) C(8) 2.634 .
H(3) C(10) 3.236 3_665
H(3) C(11) 3.435 3_665
H(3) C(15) 3.215 3_665
H(3) H(2) 2.305 .
H(3) H(4) 3.210 4_555
H(3) H(5) 2.844 4_555
H(3) H(7) 2.985 .
H(3) H(8) 2.414 .
H(3) H(9) 3.470 .
H(3) H(10) 3.525 3_665
H(3) H(14) 2.848 3_665
H(3) H(15) 3.117 3_665
H(3) H(35) 3.419 4_554
H(4) S(1) 3.279 .
H(4) C(1) 2.960 .
H(4) C(2) 2.032 .
H(4) C(3) 2.929 .
H(4) C(8) 3.138 4_454
H(4) C(18) 3.458 2_544
H(4) H(1) 2.998 .
H(4) H(3) 3.210 4_454
H(4) H(5) 1.551 .
H(4) H(6) 1.551 .
H(4) H(8) 2.256 4_454
H(4) H(9) 3.416 4_454
H(4) H(11) 3.420 2_545
H(4) H(17) 2.906 3_565
H(4) H(22) 2.704 2_544
H(4) H(23) 3.510 2_544
H(5) C(1) 3.265 .
H(5) C(2) 2.044 .
H(5) C(3) 2.599 .
H(5) C(5) 3.345 4_454
H(5) C(19) 3.281 3_564
H(5) H(1) 2.438 .
H(5) H(3) 2.844 4_454
H(5) H(4) 1.551 .
H(5) H(6) 1.551 .
H(5) H(8) 3.134 4_454
H(5) H(21) 3.229 .
H(5) H(25) 2.836 3_564
H(5) H(26) 3.255 3_564
H(5) H(27) 3.221 3_564
H(5) H(35) 2.955 1_554
H(6) S(1) 2.572 .
H(6) C(1) 2.610 .
H(6) C(2) 2.029 .
H(6) C(3) 3.225 .
H(6) C(16) 3.530 3_565
H(6) H(1) 3.485 .
H(6) H(4) 1.551 .
H(6) H(5) 1.551 .
H(6) H(8) 3.595 4_454
H(6) H(17) 2.809 3_565
H(6) H(18) 3.396 3_565
H(6) H(21) 2.752 .
H(6) H(25) 2.945 3_564
H(6) H(26) 3.487 3_564
H(7) Pt(1) 3.204 .
H(7) S(1) 3.442 .
H(7) P(1) 3.445 .
H(7) C(1) 2.963 .
H(7) C(5) 2.930 .
H(7) C(6) 2.022 .
H(7) C(15) 3.135 .
H(7) C(18) 3.406 .
H(7) C(18) 3.357 3_665
H(7) H(3) 2.985 .
H(7) H(8) 1.551 .
H(7) H(9) 1.551 .
H(7) H(13) 2.745 .
H(7) H(14) 3.424 .
H(7) H(14) 3.178 3_665
H(7) H(15) 2.779 .
H(7) H(15) 3.281 3_665
H(7) H(19) 3.359 .
H(7) H(22) 3.534 3_665
H(7) H(23) 3.345 3_665
H(7) H(24) 2.731 .
H(7) H(24) 2.713 3_665
H(8) C(1) 3.271 .
H(8) C(5) 2.588 .
H(8) C(6) 2.032 .
H(8) C(7) 3.078 4_555
H(8) C(18) 2.994 3_665
H(8) H(3) 2.414 .
H(8) H(4) 2.256 4_555
H(8) H(5) 3.134 4_555
H(8) H(6) 3.595 4_555
H(8) H(7) 1.551 .
H(8) H(9) 1.551 .
H(8) H(11) 3.469 3_666
H(8) H(13) 3.507 .
H(8) H(15) 3.525 3_665
H(8) H(17) 3.284 2_545
H(8) H(22) 2.768 3_665
H(8) H(23) 3.004 3_665
H(8) H(24) 2.709 3_665
H(9) Pt(1) 3.134 .
H(9) S(1) 2.736 .
H(9) C(1) 2.627 .
H(9) C(5) 3.223 .
H(9) C(6) 2.016 .
H(9) C(16) 3.575 2_545
H(9) C(20) 3.435 .
H(9) H(3) 3.470 .
H(9) H(4) 3.416 4_555
H(9) H(7) 1.551 .
H(9) H(8) 1.551 .
H(9) H(12) 3.373 2_545
H(9) H(13) 2.936 .
H(9) H(15) 3.595 .
H(9) H(16) 3.258 2_545
H(9) H(17) 3.038 2_545
H(9) H(28) 3.046 .
H(9) H(30) 3.244 .
H(10) C(4) 3.599 3_665
H(10) C(9) 3.270 .
H(10) C(10) 2.025 .
H(10) C(11) 3.360 3_666
H(10) C(12) 2.055 .
H(10) C(13) 3.257 .
H(10) C(15) 2.583 .
H(10) C(15) 3.587 3_666
H(10) C(20) 3.237 3_666
H(10) H(2) 3.312 3_665
H(10) H(3) 3.525 3_665
H(10) H(10) 2.908 3_666
H(10) H(11) 2.346 .
H(10) H(13) 2.944 .
H(10) H(13) 3.067 3_666
H(10) H(14) 2.330 .
H(10) H(14) 3.550 3_666
H(10) H(15) 3.420 .
H(10) H(19) 3.498 3_665
H(10) H(28) 3.305 3_666
H(10) H(29) 3.192 3_666
H(10) H(30) 2.708 3_666
H(11) C(10) 3.260 .
H(11) C(11) 2.040 .
H(11) C(13) 2.020 .
H(11) C(14) 3.261 .
H(11) C(18) 3.401 1_556
H(11) H(4) 3.420 2_555
H(11) H(8) 3.469 3_666
H(11) H(10) 2.346 .
H(11) H(12) 2.311 .
H(11) H(13) 3.347 3_666
H(11) H(16) 3.373 4_565
H(11) H(22) 3.440 1_556
H(11) H(23) 2.579 1_556
H(11) H(28) 3.592 3_666
H(11) H(30) 3.559 3_666
H(11) H(36) 3.499 2_555
H(12) S(1) 3.100 2_555
H(12) C(1) 3.238 2_555
H(12) C(9) 3.283 .
H(12) C(11) 3.254 .
H(12) C(12) 2.007 .
H(12) C(14) 2.036 .
H(12) C(16) 2.647 .
H(12) H(9) 3.373 2_555
H(12) H(11) 2.311 .
H(12) H(16) 2.976 .
H(12) H(17) 2.440 .
H(12) H(18) 3.491 .
H(12) H(23) 3.319 1_556
H(12) H(26) 2.982 1_556
H(12) H(36) 2.973 2_555
H(13) Pt(1) 3.280 .
H(13) S(2) 3.507 .
H(13) P(2) 3.576 .
H(13) C(8) 3.217 .
H(13) C(9) 2.970 .
H(13) C(10) 2.025 .
H(13) C(11) 2.896 .
H(13) C(20) 2.812 .
H(13) H(7) 2.745 .
H(13) H(8) 3.507 .
H(13) H(9) 2.936 .
H(13) H(10) 2.944 .
H(13) H(10) 3.067 3_666
H(13) H(11) 3.347 3_666
H(13) H(14) 1.551 .
H(13) H(15) 1.551 .
H(13) H(23) 3.246 3_665
H(13) H(24) 3.383 .
H(13) H(24) 3.586 3_665
H(13) H(28) 3.144 .
H(13) H(29) 3.458 .
H(13) H(30) 1.921 .
H(14) C(5) 3.159 3_665
H(14) C(6) 3.544 3_665
H(14) C(9) 3.265 .
H(14) C(10) 2.025 .
H(14) C(11) 2.519 .
H(14) C(18) 3.413 3_665
H(14) H(3) 2.848 3_665
H(14) H(7) 3.424 .
H(14) H(7) 3.178 3_665
H(14) H(10) 2.330 .
H(14) H(10) 3.550 3_666
H(14) H(13) 1.551 .
H(14) H(15) 1.551 .
H(14) H(19) 2.740 3_665
H(14) H(23) 2.882 3_665
H(14) H(24) 3.234 .
H(14) H(24) 3.148 3_665
H(14) H(30) 3.326 .
H(15) Pt(1) 3.069 .
H(15) S(2) 2.781 .
H(15) P(1) 3.451 .
H(15) C(8) 3.583 .
H(15) C(9) 2.642 .
H(15) C(10) 2.023 .
H(15) C(11) 3.185 .
H(15) C(18) 2.796 .
H(15) H(3) 3.117 3_665
H(15) H(7) 2.779 .
H(15) H(7) 3.281 3_665
H(15) H(8) 3.525 3_665
H(15) H(9) 3.595 .
H(15) H(10) 3.420 .
H(15) H(13) 1.551 .
H(15) H(14) 1.551 .
H(15) H(22) 2.945 .
H(15) H(23) 3.585 .
H(15) H(24) 2.051 .
H(15) H(24) 3.582 3_665
H(15) H(30) 3.197 .
H(16) S(2) 3.275 .
H(16) C(4) 3.578 2_554
H(16) C(9) 2.974 .
H(16) C(13) 2.908 .
H(16) C(14) 2.024 .
H(16) C(20) 3.348 2_555
H(16) H(1) 3.122 2_554
H(16) H(2) 2.891 2_554
H(16) H(9) 3.258 2_555
H(16) H(11) 3.373 4_464
H(16) H(12) 2.976 .
H(16) H(17) 1.551 .
H(16) H(18) 1.551 .
H(16) H(28) 2.401 2_555
H(17) C(7) 3.266 3_565
H(17) C(8) 3.527 2_555
H(17) C(9) 3.274 .
H(17) C(13) 2.601 .
H(17) C(14) 2.036 .
H(17) H(4) 2.906 3_565
H(17) H(6) 2.809 3_565
H(17) H(8) 3.284 2_555
H(17) H(9) 3.038 2_555
H(17) H(12) 2.440 .
H(17) H(16) 1.551 .
H(17) H(18) 1.551 .
H(17) H(26) 3.401 1_556
H(17) H(31) 3.405 .
H(18) S(2) 2.583 .
H(18) C(9) 2.626 .
H(18) C(13) 3.233 .
H(18) C(14) 2.024 .
H(18) C(21) 3.210 .
H(18) C(22) 3.476 3_565
H(18) H(2) 3.322 2_554
H(18) H(6) 3.396 3_565
H(18) H(12) 3.491 .
H(18) H(16) 1.551 .
H(18) H(17) 1.551 .
H(18) H(31) 2.894 .
H(18) H(33) 2.665 .
H(18) H(34) 2.979 3_565
H(18) H(36) 3.090 3_565
H(19) P(1) 2.309 .
H(19) C(1) 3.062 .
H(19) C(2) 3.382 .
H(19) C(4) 3.546 .
H(19) C(5) 3.292 .
H(19) C(6) 3.052 .
H(19) C(18) 2.757 .
H(19) C(19) 3.559 .
H(19) C(20) 3.509 1_554
H(19) H(7) 3.359 .
H(19) H(10) 3.498 3_665
H(19) H(14) 2.740 3_665
H(19) H(20) 1.551 .
H(19) H(21) 1.551 .
H(19) H(23) 2.442 .
H(19) H(24) 3.070 .
H(19) H(29) 2.638 1_554
H(19) H(31) 3.472 1_554
H(20) P(1) 2.314 .
H(20) C(13) 3.581 1_554
H(20) C(18) 3.107 .
H(20) C(19) 2.698 .
H(20) C(20) 3.480 1_554
H(20) C(21) 3.031 1_554
H(20) H(19) 1.551 .
H(20) H(21) 1.551 .
H(20) H(23) 2.798 .
H(20) H(25) 2.556 .
H(20) H(26) 2.755 .
H(20) H(29) 2.685 1_554
H(20) H(31) 2.260 1_554
H(20) H(32) 3.036 1_554
H(21) Pt(1) 3.598 .
H(21) S(1) 3.122 .
H(21) P(1) 2.294 .
H(21) C(1) 2.587 .
H(21) C(2) 2.648 .
H(21) C(3) 3.320 .
H(21) C(6) 3.283 .
H(21) C(7) 3.058 .
H(21) C(19) 3.228 .
H(21) H(5) 3.229 .
H(21) H(6) 2.752 .
H(21) H(19) 1.551 .
H(21) H(20) 1.551 .
H(21) H(23) 3.574 .
H(21) H(25) 2.994 .
H(21) H(29) 2.830 1_554
H(21) H(31) 3.215 1_554
H(21) H(32) 3.309 1_554
H(22) S(2) 3.242 .
H(22) P(1) 2.329 .
H(22) C(2) 3.227 2_554
H(22) C(3) 3.174 2_554
H(22) C(7) 3.320 2_554
H(22) C(8) 3.562 3_665
H(22) C(17) 3.522 .
H(22) C(19) 2.750 .
H(22) H(1) 3.085 2_554
H(22) H(4) 2.704 2_554
H(22) H(7) 3.534 3_665
H(22) H(8) 2.768 3_665
H(22) H(11) 3.440 1_554
H(22) H(15) 2.945 .
H(22) H(23) 1.551 .
H(22) H(24) 1.551 .
H(22) H(26) 2.498 .
H(22) H(27) 2.969 .
H(23) P(1) 2.332 .
H(23) C(8) 3.571 3_665
H(23) C(12) 2.943 1_554
H(23) C(13) 3.343 1_554
H(23) C(15) 3.465 3_665
H(23) C(17) 2.659 .
H(23) C(19) 3.192 .
H(23) H(4) 3.510 2_554
H(23) H(7) 3.345 3_665
H(23) H(8) 3.004 3_665
H(23) H(11) 2.579 1_554
H(23) H(12) 3.319 1_554
H(23) H(13) 3.246 3_665
H(23) H(14) 2.882 3_665
H(23) H(15) 3.585 .
H(23) H(19) 2.442 .
H(23) H(20) 2.798 .
H(23) H(21) 3.574 .
H(23) H(22) 1.551 .
H(23) H(24) 1.551 .
H(23) H(26) 2.912 .
H(24) Pt(1) 3.403 .
H(24) S(2) 3.499 .
H(24) P(1) 2.320 .
H(24) C(8) 3.146 3_665
H(24) C(15) 2.963 .
H(24) C(17) 3.290 .
H(24) H(7) 2.731 .
H(24) H(7) 2.713 3_665
H(24) H(8) 2.709 3_665
H(24) H(13) 3.383 .
H(24) H(13) 3.586 3_665
H(24) H(14) 3.234 .
H(24) H(14) 3.148 3_665
H(24) H(15) 2.051 .
H(24) H(15) 3.582 3_665
H(24) H(19) 3.070 .
H(24) H(22) 1.551 .
H(24) H(23) 1.551 .
H(25) P(1) 2.285 .
H(25) C(7) 3.330 3_564
H(25) C(17) 2.783 .
H(25) C(18) 3.586 .
H(25) C(21) 3.490 3_565
H(25) H(5) 2.836 3_564
H(25) H(6) 2.945 3_564
H(25) H(20) 2.556 .
H(25) H(21) 2.994 .
H(25) H(26) 1.551 .
H(25) H(27) 1.551 .
H(25) H(32) 2.551 3_565
H(25) H(34) 3.434 3_565
H(26) P(1) 2.304 .
H(26) C(3) 3.498 2_554
H(26) C(4) 3.386 2_554
H(26) C(5) 3.404 2_554
H(26) C(13) 3.483 1_554
H(26) C(17) 3.072 .
H(26) C(18) 2.724 .
H(26) H(5) 3.255 3_564
H(26) H(6) 3.487 3_564
H(26) H(12) 2.982 1_554
H(26) H(17) 3.401 1_554
H(26) H(20) 2.755 .
H(26) H(22) 2.498 .
H(26) H(23) 2.912 .
H(26) H(25) 1.551 .
H(26) H(27) 1.551 .
H(27) Pt(1) 3.311 .
H(27) S(2) 2.771 .
H(27) P(1) 2.293 .
H(27) C(3) 3.409 2_554
H(27) C(4) 3.014 2_554
H(27) C(5) 3.414 2_554
H(27) C(18) 3.225 .
H(27) C(22) 3.213 3_565
H(27) H(2) 3.003 2_554
H(27) H(5) 3.221 3_564
H(27) H(22) 2.969 .
H(27) H(25) 1.551 .
H(27) H(26) 1.551 .
H(27) H(32) 2.861 3_565
H(27) H(34) 2.476 3_565
H(27) H(35) 3.142 3_565
H(28) P(2) 2.290 .
H(28) C(3) 3.372 1_556
H(28) C(4) 3.494 1_556
H(28) C(16) 3.302 2_545
H(28) C(21) 3.564 .
H(28) C(22) 2.811 .
H(28) H(1) 3.055 1_556
H(28) H(2) 3.251 1_556
H(28) H(9) 3.046 .
H(28) H(10) 3.305 3_666
H(28) H(11) 3.592 3_666
H(28) H(13) 3.144 .
H(28) H(16) 2.401 2_545
H(28) H(29) 1.551 .
H(28) H(30) 1.551 .
H(28) H(35) 2.583 .
H(28) H(36) 3.040 .
H(29) P(2) 2.291 .
H(29) C(3) 3.153 1_556
H(29) C(4) 3.394 1_556
H(29) C(17) 2.881 1_556
H(29) C(21) 2.701 .
H(29) C(22) 3.154 .
H(29) H(1) 3.176 1_556
H(29) H(2) 3.536 1_556
H(29) H(10) 3.192 3_666
H(29) H(13) 3.458 .
H(29) H(19) 2.638 1_556
H(29) H(20) 2.685 1_556
H(29) H(21) 2.830 1_556
H(29) H(28) 1.551 .
H(29) H(30) 1.551 .
H(29) H(31) 2.484 .
H(29) H(32) 2.877 .
H(29) H(35) 2.864 .
H(30) Pt(1) 3.314 .
H(30) P(2) 2.288 .
H(30) C(9) 3.229 .
H(30) C(10) 2.768 .
H(30) C(11) 3.418 .
H(30) C(11) 3.556 3_666
H(30) C(15) 2.659 .
H(30) C(21) 3.238 .
H(30) H(9) 3.244 .
H(30) H(10) 2.708 3_666
H(30) H(11) 3.559 3_666
H(30) H(13) 1.921 .
H(30) H(14) 3.326 .
H(30) H(15) 3.197 .
H(30) H(28) 1.551 .
H(30) H(29) 1.551 .
H(30) H(31) 2.996 .
H(31) S(2) 3.362 .
H(31) P(2) 2.298 .
H(31) C(9) 2.971 .
H(31) C(14) 3.024 .
H(31) C(16) 3.285 .
H(31) C(17) 3.090 1_556
H(31) C(20) 2.752 .
H(31) C(22) 3.560 .
H(31) H(17) 3.405 .
H(31) H(18) 2.894 .
H(31) H(19) 3.472 1_556
H(31) H(20) 2.260 1_556
H(31) H(21) 3.215 1_556
H(31) H(29) 2.484 .
H(31) H(30) 2.996 .
H(31) H(32) 1.551 .
H(31) H(33) 1.551 .
H(32) P(2) 2.306 .
H(32) C(19) 3.067 3_565
H(32) C(20) 3.167 .
H(32) C(22) 2.692 .
H(32) H(20) 3.036 1_556
H(32) H(21) 3.309 1_556
H(32) H(25) 2.551 3_565
H(32) H(27) 2.861 3_565
H(32) H(29) 2.877 .
H(32) H(31) 1.551 .
H(32) H(33) 1.551 .
H(32) H(34) 2.494 .
H(32) H(35) 2.814 .
H(33) Pt(1) 3.415 .
H(33) Pt(1) 3.302 3_565
H(33) S(1) 3.466 3_565
H(33) S(2) 3.120 .
H(33) P(2) 2.287 .
H(33) C(9) 3.540 .
H(33) C(16) 3.428 .
H(33) C(20) 3.595 .
H(33) C(22) 3.263 .
H(33) H(18) 2.665 .
H(33) H(31) 1.551 .
H(33) H(32) 1.551 .
H(33) H(33) 3.447 3_565
H(33) H(34) 3.031 .
H(33) H(34) 3.251 3_565
H(34) S(2) 3.050 3_565
H(34) P(2) 2.316 .
H(34) C(19) 3.323 3_565
H(34) C(20) 3.596 .
H(34) C(21) 2.772 .
H(34) H(2) 2.966 4_455
H(34) H(18) 2.979 3_565
H(34) H(25) 3.434 3_565
H(34) H(27) 2.476 3_565
H(34) H(32) 2.494 .
H(34) H(33) 3.031 .
H(34) H(33) 3.251 3_565
H(34) H(35) 1.551 .
H(34) H(36) 1.551 .
H(35) P(2) 2.321 .
H(35) C(20) 2.754 .
H(35) C(21) 3.119 .
H(35) H(1) 2.994 1_556
H(35) H(2) 3.227 4_455
H(35) H(3) 3.419 4_455
H(35) H(5) 2.955 1_556
H(35) H(27) 3.142 3_565
H(35) H(28) 2.583 .
H(35) H(29) 2.864 .
H(35) H(32) 2.814 .
H(35) H(34) 1.551 .
H(35) H(36) 1.551 .
H(36) Pt(1) 3.485 .
H(36) S(1) 2.501 .
H(36) P(2) 2.325 .
H(36) C(12) 3.404 2_545
H(36) C(13) 3.119 2_545
H(36) C(20) 3.274 .
H(36) H(2) 3.305 4_455
H(36) H(11) 3.499 2_545
H(36) H(12) 2.973 2_545
H(36) H(18) 3.090 3_565
H(36) H(28) 3.040 .
H(36) H(34) 1.551 .
H(36) H(35) 1.551 .

loop_
_geom_torsion_atom_site_label_1
_geom_torsion_atom_site_label_2
_geom_torsion_atom_site_label_3
_geom_torsion_atom_site_label_4
_geom_torsion
S(1) Pt(1) S(2) C(9) 130.2(4)
S(2) Pt(1) S(1) C(1) 138.2(4)
S(1) Pt(1) P(1) C(17) -5.1(3)
S(1) Pt(1) P(1) C(18) -127.5(2)
S(1) Pt(1) P(1) C(19) 117.0(2)
P(1) Pt(1) S(1) C(1) 41.01(19)
S(1) Pt(1) P(2) C(20) 98.9(2)
S(1) Pt(1) P(2) C(21) -142.7(2)
S(1) Pt(1) P(2) C(22) -21.5(2)
P(2) Pt(1) S(1) C(1) -141.65(19)
S(2) Pt(1) P(1) C(17) -178.2(3)
S(2) Pt(1) P(1) C(18) 59.5(2)
S(2) Pt(1) P(1) C(19) -56.0(2)
P(1) Pt(1) S(2) C(9) -131.8(2)
S(2) Pt(1) P(2) C(20) -88.0(2)
S(2) Pt(1) P(2) C(21) 30.4(2)
S(2) Pt(1) P(2) C(22) 151.6(2)
P(2) Pt(1) S(2) C(9) 50.4(2)
P(1) Pt(1) P(2) C(20) -117.3(6)
P(1) Pt(1) P(2) C(21) 1.1(6)
P(1) Pt(1) P(2) C(22) 122.2(5)
P(2) Pt(1) P(1) C(17) -148.6(6)
P(2) Pt(1) P(1) C(18) 89.0(6)
P(2) Pt(1) P(1) C(19) -26.5(6)
Pt(1) S(1) C(1) C(2) -133.3(3)
Pt(1) S(1) C(1) C(6) 51.0(4)
Pt(1) S(2) C(9) C(10) 46.9(5)
Pt(1) S(2) C(9) C(14) -140.0(4)
S(1) C(1) C(2) C(3) -178.5(4)
S(1) C(1) C(2) C(7) 2.8(7)
S(1) C(1) C(6) C(5) 178.9(4)
S(1) C(1) C(6) C(8) -0.4(6)
C(2) C(1) C(6) C(5) 3.3(7)
C(2) C(1) C(6) C(8) -176.0(5)
C(6) C(1) C(2) C(3) -2.6(8)
C(6) C(1) C(2) C(7) 178.7(5)
C(1) C(2) C(3) C(4) -0.6(8)
C(7) C(2) C(3) C(4) 178.1(5)
C(2) C(3) C(4) C(5) 3.3(9)
C(3) C(4) C(5) C(6) -2.6(9)
C(4) C(5) C(6) C(1) -0.7(8)
C(4) C(5) C(6) C(8) 178.6(5)
S(2) C(9) C(10) C(11) 174.7(5)
S(2) C(9) C(10) C(15) -3.0(8)
S(2) C(9) C(14) C(13) -174.8(5)
S(2) C(9) C(14) C(16) 4.6(8)
C(10) C(9) C(14) C(13) -1.5(9)
C(10) C(9) C(14) C(16) 177.9(6)
C(14) C(9) C(10) C(11) 1.9(9)
C(14) C(9) C(10) C(15) -175.8(5)
C(9) C(10) C(11) C(12) -2.1(10)
C(15) C(10) C(11) C(12) 175.7(6)
C(10) C(11) C(12) C(13) 1.9(11)
C(11) C(12) C(13) C(14) -1.5(12)
C(12) C(13) C(14) C(9) 1.3(10)
C(12) C(13) C(14) C(16) -178.1(7)
